data_7216726
loop_
_publ_author_name
'Singh, Udai P.'
'Narang, Shikha'

_publ_section_title
;
 A supramolecular approach towards the construction of molecular salts
 using phosphonic acid and pyrazole
;
_journal_issue 33
_journal_name_full CrystEngComm
_journal_page_first 7777
_journal_paper_doi 10.1039/C4CE00484A
_journal_volume 16
_journal_year 2014
_chemical_formula_moiety 'C11 H18 N4, 2(C4 H10 O3 P), C2 H6 O'
_chemical_formula_sum 'C21 H44 N4 O7 P2'
_chemical_formula_weight 526.51
_chemical_name_systematic
; 
 ? 
;
_space_group_IT_number 4
_symmetry_cell_setting monoclinic
_symmetry_space_group_name_Hall 'P 2yb'
_symmetry_space_group_name_H-M 'P 1 21 1'
_atom_sites_solution_hydrogens geom
_atom_sites_solution_primary direct
_atom_sites_solution_secondary difmap
_audit_creation_method SHELXL-97
_cell_angle_alpha 90.00
_cell_angle_beta 92.012(2)
_cell_angle_gamma 90.00
_cell_formula_units_Z 8
_cell_length_a 11.6984(5)
_cell_length_b 19.7930(8)
_cell_length_c 25.4741(11)
_cell_measurement_reflns_used 117
_cell_measurement_temperature 296(2)
_cell_measurement_theta_max 25.00
_cell_measurement_theta_min 1.30
_cell_volume 5894.8(4)
_computing_cell_refinement 'Bruker kappa Apex'
_computing_data_collection 'Bruker kappa Apex'
_computing_data_reduction 'Bruker SAINT'
_computing_molecular_graphics 'Bruker XSHELL'
_computing_publication_material 'Bruker XSHELL'
_computing_structure_refinement 'SHELXL-97 (Sheldrick, 2008)'
_computing_structure_solution 'SHELXS-97 (Sheldrick, 2008)'
_diffrn_ambient_temperature 296(2)
_diffrn_measured_fraction_theta_full 0.988
_diffrn_measured_fraction_theta_max 0.988
_diffrn_measurement_device_type 'CCD area detector'
_diffrn_measurement_method 'phi and omega scans'
_diffrn_radiation_monochromator graphite
_diffrn_radiation_source 'fine-focus sealed tube'
_diffrn_radiation_type MoK\a
_diffrn_radiation_wavelength 0.71073
_diffrn_reflns_av_R_equivalents 0.0502
_diffrn_reflns_av_sigmaI/netI 0.0671
_diffrn_reflns_limit_h_max 13
_diffrn_reflns_limit_h_min -11
_diffrn_reflns_limit_k_max 23
_diffrn_reflns_limit_k_min -23
_diffrn_reflns_limit_l_max 30
_diffrn_reflns_limit_l_min -30
_diffrn_reflns_number 65075
_diffrn_reflns_theta_full 25.00
_diffrn_reflns_theta_max 25.00
_diffrn_reflns_theta_min 1.30
_exptl_absorpt_coefficient_mu 0.189
_exptl_absorpt_correction_T_max 0.979
_exptl_absorpt_correction_T_min 0.969
_exptl_absorpt_correction_type multi-scan
_exptl_absorpt_process_details '(SADABS; Bruker, 2000)'
_exptl_crystal_colour white
_exptl_crystal_density_diffrn 1.186
_exptl_crystal_density_method 'not measured'
_exptl_crystal_description needle
_exptl_crystal_F_000 2271.9
_exptl_crystal_size_max 0.18
_exptl_crystal_size_mid 0.14
_exptl_crystal_size_min 0.11
_refine_diff_density_max 0.374
_refine_diff_density_min -0.207
_refine_diff_density_rms 0.041
_refine_ls_abs_structure_details 'Flack H D (1983), Acta Cryst. A39, 876-881'
_refine_ls_abs_structure_Flack 0.03(5)
_refine_ls_extinction_method none
_refine_ls_goodness_of_fit_ref 0.995
_refine_ls_hydrogen_treatment constr
_refine_ls_matrix_type full
_refine_ls_number_parameters 1270
_refine_ls_number_reflns 19847
_refine_ls_number_restraints 1
_refine_ls_restrained_S_all 0.995
_refine_ls_R_factor_all 0.0888
_refine_ls_R_factor_gt 0.0485
_refine_ls_shift/su_max 0.001
_refine_ls_shift/su_mean 0.000
_refine_ls_structure_factor_coef Fsqd
_refine_ls_weighting_details 'calc w=1/[\s^2^(Fo^2^)+(0.0598P)^2^+0.0000P] where P=(Fo^2^+2Fc^2^)/3'
_refine_ls_weighting_scheme calc
_refine_ls_wR_factor_gt 0.1033
_refine_ls_wR_factor_ref 0.1211
_reflns_number_gt 13341
_reflns_number_total 19847
_reflns_threshold_expression >2sigma(I)
_cod_data_source_file c4ce00484a2.cif
_cod_data_source_block ups1302shi_1_0ma
_cod_depositor_comments
;
The following automatic conversions were performed:

'_symmetry_cell_setting' value 'Monoclinic' changed to 'monoclinic'
according to
/usr/data/users/saulius/crontab/automatic-downloads/rss-feeds/RSC/lib/dictionaries/cif_core.dic
dictionary named 'cif_core.dic' version 2.4.2 from 2011-04-26.

Automatic conversion script
Id: cif_fix_values 2281 2013-09-26 08:29:07Z andrius 

 Adding full bibliography for 7216721--7216726.cif.
;
_cod_original_sg_symbol_H-M 'P 21'
_cod_database_code 7216726

loop_
_symmetry_equiv_pos_as_xyz
'x, y, z'
'-x, y+1/2, -z'

loop_
_atom_site_label
_atom_site_type_symbol
_atom_site_fract_x
_atom_site_fract_y
_atom_site_fract_z
_atom_site_U_iso_or_equiv
_atom_site_adp_type
_atom_site_occupancy
_atom_site_symmetry_multiplicity
_atom_site_calc_flag
_atom_site_refinement_flags
_atom_site_disorder_assembly
_atom_site_disorder_group
P1 P 0.94014(9) 0.84072(5) 0.12793(4) 0.0443(3) Uani 1 1 d . A 1
P2 P 0.87351(8) 0.60077(5) 0.08623(4) 0.0404(2) Uani 1 1 d . B 1
P3 P 0.57717(9) 0.34147(4) 0.12646(4) 0.0440(3) Uani 1 1 d . C 1
P4 P 0.63779(8) 0.10153(5) 0.08639(4) 0.0401(2) Uani 1 1 d . D 1
P5 P 0.11801(9) 0.40059(5) 0.36231(4) 0.0459(3) Uani 1 1 d . E 1
P6 P 0.17803(9) 0.16116(5) 0.41363(4) 0.0454(3) Uani 1 1 d . F 1
P7 P 0.55507(9) 0.40249(5) 0.63904(4) 0.0458(3) Uani 1 1 d . G 1
P8 P 0.62378(9) 0.16571(5) 0.58353(4) 0.0463(3) Uani 1 1 d . H 1
O1 O 0.8593(3) 0.78094(12) 0.11320(14) 0.0680(9) Uani 1 1 d . A 1
H1E H 0.8947 0.7453 0.1160 0.102 Uiso 1 1 calc R A 1
O2 O 1.0228(2) 0.82078(12) 0.17177(11) 0.0600(8) Uani 1 1 d . A 1
O3 O 0.8648(2) 0.89909(12) 0.14212(10) 0.0503(7) Uani 1 1 d . A 1
O4 O 0.9567(2) 0.53831(12) 0.08317(12) 0.0578(8) Uani 1 1 d . B 1
H4E H 0.9256 0.5048 0.0950 0.087 Uiso 1 1 calc R B 1
O5 O 0.7866(3) 0.58739(15) 0.12586(11) 0.0692(8) Uani 1 1 d . B 1
O6 O 0.9495(2) 0.66126(11) 0.09734(10) 0.0519(7) Uani 1 1 d . B 1
O7 O 0.6560(3) 0.28143(12) 0.11177(13) 0.0656(8) Uani 1 1 d . C 1
H7E H 0.6173 0.2471 0.1077 0.098 Uiso 1 1 calc R C 1
O8 O 0.4999(2) 0.32209(12) 0.17003(11) 0.0591(7) Uani 1 1 d . C 1
O9 O 0.6550(2) 0.39999(12) 0.14113(10) 0.0477(6) Uani 1 1 d . C 1
O10 O 0.5557(2) 0.03829(12) 0.08311(12) 0.0564(7) Uani 1 1 d . D 1
H10E H 0.5902 0.0048 0.0940 0.085 Uiso 1 1 calc R D 1
O11 O 0.7288(2) 0.08987(14) 0.12690(11) 0.0663(8) Uani 1 1 d . D 1
O12 O 0.5622(2) 0.16188(11) 0.09579(10) 0.0497(7) Uani 1 1 d . D 1
O13 O 0.1878(2) 0.46024(11) 0.34544(10) 0.0525(7) Uani 1 1 d . E 1
O14 O 0.0365(2) 0.37606(13) 0.31879(11) 0.0576(8) Uani 1 1 d . E 1
O15 O 0.2024(2) 0.34371(13) 0.38015(13) 0.0646(8) Uani 1 1 d . E 1
H15E H 0.1678 0.3078 0.3818 0.097 Uiso 1 1 calc R E 1
O16 O 0.0988(3) 0.10225(14) 0.39389(14) 0.0737(9) Uani 1 1 d . F 1
H16E H 0.1371 0.0680 0.3902 0.111 Uiso 1 1 calc R F 1
O17 O 0.1215(3) 0.22363(12) 0.39104(12) 0.0630(8) Uani 1 1 d . F 1
O18 O 0.3005(3) 0.14911(15) 0.40068(12) 0.0727(9) Uani 1 1 d . F 1
O19 O 0.6290(2) 0.46115(12) 0.65630(11) 0.0532(7) Uani 1 1 d . G 1
O20 O 0.4848(2) 0.37574(13) 0.68331(11) 0.0568(7) Uani 1 1 d . G 1
O21 O 0.6351(2) 0.34726(12) 0.61792(12) 0.0609(8) Uani 1 1 d . G 1
H21E H 0.6082 0.3099 0.6238 0.091 Uiso 1 1 calc R G 1
O22 O 0.5605(3) 0.22584(13) 0.60451(12) 0.0656(8) Uani 1 1 d . H 1
O23 O 0.7260(3) 0.14408(18) 0.61384(15) 0.1023(13) Uani 1 1 d . H 1
O24 O 0.5337(2) 0.10712(13) 0.58029(13) 0.0689(8) Uani 1 1 d . H 1
H24E H 0.5615 0.0729 0.5936 0.103 Uiso 1 1 calc R H 1
O25 O 0.4048(3) 0.48572(14) 0.38467(16) 0.0809(10) Uani 1 1 d . I 1
H25E H 0.3366 0.4797 0.3777 0.121 Uiso 1 1 calc R I 1
O26 O 0.8774(3) 0.42059(14) 0.1170(2) 0.0975(13) Uani 1 1 d . J 1
H26E H 0.8103 0.4146 0.1240 0.146 Uiso 1 1 calc R J 1
O27 O 0.1637(3) 0.97934(14) 0.38196(16) 0.0816(10) Uani 1 1 d . K 1
H27E H 0.2163 0.9678 0.3635 0.122 Uiso 1 1 calc R K 1
O28 O 0.6385(3) 0.92170(14) 0.1182(2) 0.0998(13) Uani 1 1 d . L 1
H28E H 0.7030 0.9165 0.1312 0.150 Uiso 1 1 calc R L 1
N1 N 1.1003(3) 0.62439(15) 0.32882(13) 0.0500(9) Uani 1 1 d . M 1
H1D H 1.1539 0.6317 0.3521 0.060 Uiso 1 1 calc R M 1
N2 N 1.0793(3) 0.56562(15) 0.30437(12) 0.0482(8) Uani 1 1 d . M 1
H2D H 1.1184 0.5292 0.3089 0.058 Uiso 1 1 calc R M 1
N3 N 0.6396(3) 0.77228(16) 0.31205(13) 0.0578(6) Uani 1 1 d . M 1
H3D H 0.6028 0.8086 0.3190 0.069 Uiso 1 1 calc R M 1
N4 N 0.6203(3) 0.71086(16) 0.33212(13) 0.0578(6) Uani 1 1 d . M 1
H4D H 0.5694 0.7017 0.3546 0.069 Uiso 1 1 calc R M 1
N5 N 0.6018(3) 0.56489(15) 0.17035(13) 0.0486(8) Uani 1 1 d . N 1
H5D H 0.6544 0.5724 0.1484 0.058 Uiso 1 1 calc R N 1
N6 N 0.5751(3) 0.50417(15) 0.19044(13) 0.0485(8) Uani 1 1 d . N 1
H6D H 0.6094 0.4669 0.1838 0.058 Uiso 1 1 calc R N 1
N7 N 0.1532(3) 0.72018(15) 0.18826(13) 0.0521(9) Uani 1 1 d . N 1
H7D H 0.1164 0.7572 0.1827 0.063 Uiso 1 1 calc R N 1
N8 N 0.1328(3) 0.66194(16) 0.16346(12) 0.0492(8) Uani 1 1 d . N 1
H8D H 0.0813 0.6556 0.1390 0.059 Uiso 1 1 calc R N 1
N9 N 0.9063(3) 0.27473(16) 0.31024(13) 0.0546(9) Uani 1 1 d . O 1
H9D H 0.9461 0.3102 0.3176 0.066 Uiso 1 1 calc R O 1
N10 N 0.9270(3) 0.21231(16) 0.32834(13) 0.0546(9) Uani 1 1 d . O 1
H10D H 0.9828 0.2014 0.3495 0.066 Uiso 1 1 calc R O 1
N11 N 0.4437(3) 0.13207(16) 0.33109(12) 0.0490(8) Uani 1 1 d . O 1
H11D H 0.3948 0.1390 0.3549 0.059 Uiso 1 1 calc R O 1
N12 N 0.4622(3) 0.07312(15) 0.30635(12) 0.0454(8) Uani 1 1 d . O 1
H12D H 0.4252 0.0363 0.3115 0.054 Uiso 1 1 calc R O 1
N13 N 0.3702(3) 0.22197(15) 0.18520(13) 0.0491(8) Uani 1 1 d . P 1
H13D H 0.4042 0.2594 0.1787 0.059 Uiso 1 1 calc R P 1
N14 N 0.3877(3) 0.16278(16) 0.16118(12) 0.0485(8) Uani 1 1 d . P 1
H14D H 0.4357 0.1561 0.1369 0.058 Uiso 1 1 calc R P 1
N15 N -0.0799(3) 0.06489(15) 0.17123(12) 0.0486(8) Uani 1 1 d . P 1
H15D H -0.1365 0.0723 0.1496 0.058 Uiso 1 1 calc R P 1
N16 N -0.0497(3) 0.00421(15) 0.19132(13) 0.0491(8) Uani 1 1 d . P 1
H16D H -0.0854 -0.0331 0.1852 0.059 Uiso 1 1 calc R P 1
C1 C 1.0947(6) 0.8033(2) 0.0547(2) 0.1016(19) Uani 1 1 d . A 1
H1B H 1.0467 0.7657 0.0450 0.152 Uiso 1 1 calc R A 1
H1C H 1.1457 0.7906 0.0833 0.152 Uiso 1 1 calc R A 1
H1A H 1.1384 0.8165 0.0251 0.152 Uiso 1 1 calc R A 1
C2 C 1.0201(5) 0.8628(2) 0.07148(19) 0.0763(15) Uani 1.00 1 d P A 1
C3 C 1.0993(7) 0.9235(3) 0.0869(3) 0.162(4) Uani 1 1 d . A 1
H3A H 1.1643 0.9237 0.0649 0.243 Uiso 1 1 calc R A 1
H3B H 1.1246 0.9191 0.1230 0.243 Uiso 1 1 calc R A 1
H3C H 1.0576 0.9649 0.0822 0.243 Uiso 1 1 calc R A 1
C4 C 0.9374(8) 0.8802(4) 0.0261(2) 0.168(4) Uani 1 1 d . A 1
H4A H 0.9790 0.8992 -0.0021 0.252 Uiso 1 1 calc R A 1
H4B H 0.8823 0.9124 0.0377 0.252 Uiso 1 1 calc R A 1
H4C H 0.8988 0.8400 0.0142 0.252 Uiso 1 1 calc R A 1
C5 C 0.8980(5) 0.6166(3) -0.01936(18) 0.106(2) Uani 1 1 d . B 1
H5A H 0.9472 0.5777 -0.0181 0.159 Uiso 1 1 calc R B 1
H5B H 0.9423 0.6565 -0.0119 0.159 Uiso 1 1 calc R B 1
H5C H 0.8622 0.6203 -0.0537 0.159 Uiso 1 1 calc R B 1
C6 C 0.7342(4) 0.5457(2) 0.01005(19) 0.0775(15) Uani 1 1 d . B 1
H6A H 0.7001 0.5488 -0.0247 0.116 Uiso 1 1 calc R B 1
H6B H 0.6752 0.5420 0.0352 0.116 Uiso 1 1 calc R B 1
H6C H 0.7825 0.5065 0.0124 0.116 Uiso 1 1 calc R B 1
C7 C 0.8056(4) 0.6089(2) 0.02170(16) 0.0548(11) Uani 1 1 d . B 1
C8 C 0.7254(5) 0.6700(2) 0.0224(2) 0.100(2) Uani 1 1 d . B 1
H8A H 0.7694 0.7104 0.0282 0.150 Uiso 1 1 calc R B 1
H8B H 0.6726 0.6647 0.0501 0.150 Uiso 1 1 calc R B 1
H8C H 0.6838 0.6732 -0.0107 0.150 Uiso 1 1 calc R B 1
C9 C 0.4126(5) 0.3041(2) 0.0522(2) 0.102(2) Uani 1 1 d . C 1
H9A H 0.3682 0.3163 0.0213 0.152 Uiso 1 1 calc R C 1
H9B H 0.3623 0.2932 0.0800 0.152 Uiso 1 1 calc R C 1
H9C H 0.4593 0.2656 0.0448 0.152 Uiso 1 1 calc R C 1
C10 C 0.4898(5) 0.3639(2) 0.0693(2) 0.0807(17) Uani 1 1 d . C 1
C11 C 0.4182(7) 0.4246(3) 0.0833(3) 0.162(4) Uani 1 1 d . C 1
H11A H 0.4675 0.4608 0.0948 0.244 Uiso 1 1 calc R C 1
H11B H 0.3683 0.4127 0.1109 0.244 Uiso 1 1 calc R C 1
H11C H 0.3734 0.4387 0.0529 0.244 Uiso 1 1 calc R C 1
C12 C 0.5713(8) 0.3795(4) 0.0239(2) 0.178(4) Uani 1 1 d . C 1
H12A H 0.5309 0.4049 -0.0029 0.266 Uiso 1 1 calc R C 1
H12B H 0.5979 0.3378 0.0093 0.266 Uiso 1 1 calc R C 1
H12C H 0.6355 0.4052 0.0372 0.266 Uiso 1 1 calc R C 1
C13 C 0.6035(5) 0.1149(3) -0.02035(19) 0.1003(19) Uani 1 1 d . D 1
H13A H 0.6367 0.1174 -0.0542 0.151 Uiso 1 1 calc R D 1
H13B H 0.5598 0.1551 -0.0144 0.151 Uiso 1 1 calc R D 1
H13C H 0.5542 0.0762 -0.0191 0.151 Uiso 1 1 calc R D 1
C14 C 0.7700(4) 0.0457(2) 0.01283(19) 0.0784(14) Uani 1 1 d . D 1
H14A H 0.7230 0.0062 0.0157 0.118 Uiso 1 1 calc R D 1
H14B H 0.8317 0.0438 0.0386 0.118 Uiso 1 1 calc R D 1
H14C H 0.8004 0.0476 -0.0216 0.118 Uiso 1 1 calc R D 1
C15 C 0.6981(3) 0.10854(19) 0.02203(16) 0.0533(10) Uani 0.99 1 d P D 1
C16 C 0.7773(5) 0.1706(2) 0.0222(2) 0.0977(19) Uani 1 1 d . D 1
H16A H 0.8041 0.1778 -0.0126 0.146 Uiso 1 1 calc R D 1
H16B H 0.8413 0.1631 0.0460 0.146 Uiso 1 1 calc R D 1
H16C H 0.7357 0.2097 0.0331 0.146 Uiso 1 1 calc R D 1
C17 C -0.0506(7) 0.4794(3) 0.4025(3) 0.145(3) Uani 1 1 d . E 1
H17A H -0.0967 0.4904 0.4318 0.218 Uiso 1 1 calc R E 1
H17B H -0.0990 0.4641 0.3737 0.218 Uiso 1 1 calc R E 1
H17C H -0.0092 0.5188 0.3921 0.218 Uiso 1 1 calc R E 1
C18 C 0.0349(5) 0.4228(2) 0.41867(18) 0.0716(14) Uani 1 1 d . E 1
C19 C -0.0325(5) 0.3611(2) 0.4368(2) 0.0920(17) Uani 1 1 d . E 1
H19A H -0.0721 0.3723 0.4680 0.138 Uiso 1 1 calc R E 1
H19B H 0.0193 0.3244 0.4441 0.138 Uiso 1 1 calc R E 1
H19C H -0.0869 0.3480 0.4096 0.138 Uiso 1 1 calc R E 1
C20 C 0.1157(8) 0.4468(4) 0.4627(2) 0.158(3) Uani 1 1 d . E 1
H20A H 0.1656 0.4809 0.4495 0.237 Uiso 1 1 calc R E 1
H20B H 0.1604 0.4094 0.4758 0.237 Uiso 1 1 calc R E 1
H20C H 0.0722 0.4654 0.4905 0.237 Uiso 1 1 calc R E 1
C25 C 0.3699(5) 0.4779(2) 0.6056(2) 0.0953(19) Uani 1 1 d . G 1
H25A H 0.4082 0.5171 0.6198 0.143 Uiso 1 1 calc R G 1
H25B H 0.3271 0.4566 0.6325 0.143 Uiso 1 1 calc R G 1
H25C H 0.3189 0.4912 0.5771 0.143 Uiso 1 1 calc R G 1
C26 C 0.4594(5) 0.4277(2) 0.58524(18) 0.0663(13) Uani 1 1 d . G 1
C27 C 0.3946(6) 0.3657(2) 0.5633(2) 0.105(2) Uani 1 1 d . G 1
H27A H 0.3392 0.3513 0.5879 0.157 Uiso 1 1 calc R G 1
H27B H 0.4478 0.3297 0.5577 0.157 Uiso 1 1 calc R G 1
H27C H 0.3564 0.3773 0.5305 0.157 Uiso 1 1 calc R G 1
C28 C 0.5255(7) 0.4622(3) 0.5443(2) 0.121(2) Uani 1 1 d . G 1
H28A H 0.4775 0.4686 0.5134 0.181 Uiso 1 1 calc R G 1
H28B H 0.5902 0.4349 0.5359 0.181 Uiso 1 1 calc R G 1
H28C H 0.5515 0.5052 0.5573 0.181 Uiso 1 1 calc R G 1
C29 C 0.7472(5) 0.2424(2) 0.5169(2) 0.0888(17) Uani 1 1 d . H 1
H29A H 0.8095 0.2343 0.5416 0.133 Uiso 1 1 calc R H 1
H29B H 0.7076 0.2828 0.5265 0.133 Uiso 1 1 calc R H 1
H29C H 0.7764 0.2477 0.4824 0.133 Uiso 1 1 calc R H 1
C30 C 0.6647(4) 0.1826(2) 0.51715(17) 0.0624(12) Uani 1 1 d . H 1
C31 C 0.7283(6) 0.1198(3) 0.4969(2) 0.123(2) Uani 1 1 d . H 1
H31A H 0.6807 0.0806 0.5002 0.184 Uiso 1 1 calc R H 1
H31B H 0.7980 0.1135 0.5173 0.184 Uiso 1 1 calc R H 1
H31C H 0.7456 0.1263 0.4607 0.184 Uiso 1 1 calc R H 1
C32 C 0.5577(6) 0.1976(4) 0.4824(2) 0.128(3) Uani 1 1 d . H 1
H32A H 0.5797 0.2052 0.4469 0.192 Uiso 1 1 calc R H 1
H32B H 0.5203 0.2372 0.4952 0.192 Uiso 1 1 calc R H 1
H32C H 0.5063 0.1598 0.4833 0.192 Uiso 1 1 calc R H 1
C33 C 0.9411(4) 0.5139(2) 0.24048(17) 0.0634(12) Uani 1 1 d . M 1
H33A H 0.9534 0.5213 0.2039 0.095 Uiso 1 1 calc R M 1
H33B H 0.8606 0.5097 0.2458 0.095 Uiso 1 1 calc R M 1
H33C H 0.9793 0.4732 0.2517 0.095 Uiso 1 1 calc R M 1
C34 C 0.9879(3) 0.57264(19) 0.27178(14) 0.0447(9) Uani 1 1 d . M 1
C35 C 0.9501(3) 0.63867(18) 0.27438(14) 0.0407(9) Uani 1 1 d . M 1
C36 C 1.0233(3) 0.67028(19) 0.31089(15) 0.0494(10) Uani 1 1 d . M 1
C37 C 1.0259(4) 0.7408(2) 0.3307(2) 0.0746(15) Uani 1 1 d . M 1
H37A H 0.9606 0.7487 0.3517 0.112 Uiso 1 1 calc R M 1
H37B H 1.0243 0.7716 0.3016 0.112 Uiso 1 1 calc R M 1
H37C H 1.0946 0.7479 0.3518 0.112 Uiso 1 1 calc R M 1
C38 C 0.8508(3) 0.6709(2) 0.24420(14) 0.0520(10) Uani 1 1 d . M 1
H38A H 0.8800 0.7066 0.2224 0.062 Uiso 1 1 calc R M 1
H38B H 0.8159 0.6372 0.2210 0.062 Uiso 1 1 calc R M 1
C39 C 0.6886(4) 0.59312(19) 0.32735(17) 0.0616(11) Uani 1 1 d . M 1
H39A H 0.6252 0.5855 0.3495 0.092 Uiso 1 1 calc R M 1
H39B H 0.7585 0.5814 0.3460 0.092 Uiso 1 1 calc R M 1
H39C H 0.6800 0.5657 0.2964 0.092 Uiso 1 1 calc R M 1
C40 C 0.6920(3) 0.66622(19) 0.31196(15) 0.0466(10) Uani 1 1 d . M 1
C41 C 0.7596(3) 0.69995(19) 0.27800(15) 0.0438(9) Uani 1 1 d . M 1
C42 C 0.7248(4) 0.7672(2) 0.27982(17) 0.0578(6) Uani 1 1 d . M 1
C43 C 0.7687(4) 0.8279(2) 0.2515(2) 0.0823(15) Uani 1 1 d . M 1
H43A H 0.7269 0.8673 0.2617 0.123 Uiso 1 1 calc R M 1
H43B H 0.7590 0.8212 0.2143 0.123 Uiso 1 1 calc R M 1
H43C H 0.8484 0.8341 0.2605 0.123 Uiso 1 1 calc R M 1
C44 C 0.4374(4) 0.4518(2) 0.24878(17) 0.0666(13) Uani 1 1 d . N 1
H44A H 0.3827 0.4301 0.2253 0.100 Uiso 1 1 calc R N 1
H44B H 0.4000 0.4665 0.2797 0.100 Uiso 1 1 calc R N 1
H44C H 0.4970 0.4204 0.2585 0.100 Uiso 1 1 calc R N 1
C45 C 0.4873(3) 0.51074(18) 0.22228(15) 0.0439(9) Uani 1 1 d . N 1
C46 C 0.4584(3) 0.57920(18) 0.22334(14) 0.0417(9) Uani 1 1 d . N 1
C47 C 0.5330(3) 0.61150(18) 0.19019(14) 0.0438(9) Uani 1 1 d . N 1
C48 C 0.5425(4) 0.68367(19) 0.17545(18) 0.0633(12) Uani 1 1 d . N 1
H48A H 0.6141 0.6912 0.1591 0.095 Uiso 1 1 calc R N 1
H48B H 0.5388 0.7112 0.2064 0.095 Uiso 1 1 calc R N 1
H48C H 0.4807 0.6954 0.1513 0.095 Uiso 1 1 calc R N 1
C49 C 0.3669(3) 0.61162(19) 0.25440(14) 0.0484(10) Uani 1 1 d . N 1
H49A H 0.4019 0.6451 0.2777 0.058 Uiso 1 1 calc R N 1
H49B H 0.3324 0.5775 0.2761 0.058 Uiso 1 1 calc R N 1
C50 C 0.2042(4) 0.5439(2) 0.16190(18) 0.0663(13) Uani 1 1 d . N 1
H50A H 0.1428 0.5389 0.1362 0.099 Uiso 1 1 calc R N 1
H50B H 0.1933 0.5129 0.1903 0.099 Uiso 1 1 calc R N 1
H50C H 0.2756 0.5344 0.1460 0.099 Uiso 1 1 calc R N 1
C51 C 0.2054(3) 0.61471(18) 0.18258(14) 0.0425(9) Uani 1 1 d . N 1
C52 C 0.2742(3) 0.64514(17) 0.22127(14) 0.0415(9) Uani 1 1 d . N 1
C53 C 0.2399(3) 0.71190(19) 0.22320(15) 0.0477(10) Uani 1 1 d . N 1
C54 C 0.2828(4) 0.7693(2) 0.25620(19) 0.0740(15) Uani 1 1 d . N 1
H54A H 0.3459 0.7904 0.2396 0.111 Uiso 1 1 calc R N 1
H54B H 0.3076 0.7527 0.2901 0.111 Uiso 1 1 calc R N 1
H54C H 0.2226 0.8016 0.2601 0.111 Uiso 1 1 calc R N 1
C55 C 0.7670(4) 0.3348(2) 0.25347(19) 0.0777(16) Uani 1 1 d . O 1
H55A H 0.7942 0.3736 0.2727 0.117 Uiso 1 1 calc R O 1
H55B H 0.6849 0.3337 0.2534 0.117 Uiso 1 1 calc R O 1
H55C H 0.7917 0.3373 0.2180 0.117 Uiso 1 1 calc R O 1
C56 C 0.8136(4) 0.2722(2) 0.27890(16) 0.0510(11) Uani 1 1 d . O 1
C57 C 0.7744(3) 0.20574(18) 0.27664(14) 0.0427(9) Uani 1 1 d . O 1
C58 C 0.8483(3) 0.1694(2) 0.30876(15) 0.0489(10) Uani 1 1 d . O 1
C59 C 0.8502(4) 0.0956(2) 0.32334(18) 0.0652(12) Uani 1 1 d . O 1
H59A H 0.7904 0.0865 0.3472 0.098 Uiso 1 1 calc R O 1
H59B H 0.9229 0.0846 0.3398 0.098 Uiso 1 1 calc R O 1
H59C H 0.8386 0.0687 0.2922 0.098 Uiso 1 1 calc R O 1
C60 C 0.6740(3) 0.1800(2) 0.24364(15) 0.0504(10) Uani 1 1 d . O 1
H60A H 0.7014 0.1475 0.2185 0.060 Uiso 1 1 calc R O 1
H60B H 0.6404 0.2175 0.2240 0.060 Uiso 1 1 calc R O 1
C61 C 0.5155(4) 0.2491(2) 0.33137(18) 0.0656(13) Uani 1 1 d . O 1
H61A H 0.4526 0.2554 0.3541 0.098 Uiso 1 1 calc R O 1
H61B H 0.5079 0.2795 0.3021 0.098 Uiso 1 1 calc R O 1
H61C H 0.5861 0.2580 0.3505 0.098 Uiso 1 1 calc R O 1
C62 C 0.5156(3) 0.17825(18) 0.31187(14) 0.0427(9) Uani 1 1 d . O 1
C63 C 0.5820(3) 0.14701(18) 0.27530(14) 0.0428(9) Uani 1 1 d . O 1
C64 C 0.5461(3) 0.08035(18) 0.27280(14) 0.0419(9) Uani 1 1 d . O 1
C65 C 0.5880(4) 0.02227(19) 0.24153(16) 0.0599(11) Uani 1 1 d . O 1
H65A H 0.5407 -0.0165 0.2472 0.090 Uiso 1 1 calc R O 1
H65B H 0.6656 0.0121 0.2524 0.090 Uiso 1 1 calc R O 1
H65C H 0.5849 0.0338 0.2049 0.090 Uiso 1 1 calc R O 1
C66 C 0.2508(4) 0.2702(2) 0.25373(19) 0.0700(13) Uani 1 1 d . P 1
H66A H 0.3027 0.3075 0.2513 0.105 Uiso 1 1 calc R P 1
H66B H 0.2478 0.2558 0.2896 0.105 Uiso 1 1 calc R P 1
H66C H 0.1759 0.2839 0.2414 0.105 Uiso 1 1 calc R P 1
C67 C 0.2916(3) 0.21266(18) 0.22059(15) 0.0458(10) Uani 1 1 d . P 1
C68 C 0.2565(3) 0.14553(18) 0.21935(14) 0.0410(9) Uani 1 1 d . P 1
C69 C 0.3194(3) 0.11578(18) 0.18073(15) 0.0421(9) Uani 1 1 d . P 1
C70 C 0.3186(4) 0.04441(19) 0.16080(18) 0.0644(12) Uani 1 1 d . P 1
H70A H 0.3782 0.0388 0.1362 0.097 Uiso 1 1 calc R P 1
H70B H 0.2460 0.0349 0.1437 0.097 Uiso 1 1 calc R P 1
H70C H 0.3311 0.0139 0.1897 0.097 Uiso 1 1 calc R P 1
C71 C 0.1709(3) 0.1119(2) 0.25367(14) 0.0483(10) Uani 1 1 d . P 1
H71A H 0.2098 0.0776 0.2748 0.058 Uiso 1 1 calc R P 1
H71B H 0.1410 0.1453 0.2774 0.058 Uiso 1 1 calc R P 1
C72 C -0.0216(4) 0.18370(19) 0.17595(17) 0.0598(12) Uani 1 1 d . P 1
H72A H -0.0962 0.1907 0.1599 0.090 Uiso 1 1 calc R P 1
H72B H 0.0357 0.1961 0.1517 0.090 Uiso 1 1 calc R P 1
H72C H -0.0133 0.2111 0.2069 0.090 Uiso 1 1 calc R P 1
C73 C -0.0078(3) 0.11160(18) 0.19036(14) 0.0438(9) Uani 1 1 d . P 1
C74 C 0.0730(3) 0.07987(18) 0.22357(14) 0.0402(9) Uani 1 1 d . P 1
C75 C 0.0444(3) 0.01117(18) 0.22228(15) 0.0453(9) Uani 1 1 d . P 1
C76 C 0.0995(4) -0.0483(2) 0.24812(18) 0.0697(14) Uani 1 1 d . P 1
H76A H 0.0490 -0.0865 0.2452 0.105 Uiso 1 1 calc R P 1
H76B H 0.1153 -0.0384 0.2845 0.105 Uiso 1 1 calc R P 1
H76C H 0.1696 -0.0585 0.2313 0.105 Uiso 1 1 calc R P 1
C77 C -0.0107(6) 0.9213(4) 0.3950(3) 0.134(3) Uani 1 1 d . K 1
H77A H -0.0415 0.9635 0.4066 0.201 Uiso 1 1 calc R K 1
H77B H -0.0426 0.8850 0.4147 0.201 Uiso 1 1 calc R K 1
H77C H -0.0295 0.9152 0.3583 0.201 Uiso 1 1 calc R K 1
C78 C 0.1127(6) 0.9218(3) 0.4031(3) 0.124(2) Uani 1 1 d . K 1
H78A H 0.1312 0.9199 0.4405 0.148 Uiso 1 1 calc R K 1
H78B H 0.1443 0.8818 0.3871 0.148 Uiso 1 1 calc R K 1
C79 C 0.5850(5) 0.4311(3) 0.3982(2) 0.0972(19) Uani 1 1 d . I 1
H79A H 0.6112 0.4384 0.3633 0.146 Uiso 1 1 calc R I 1
H79B H 0.6197 0.3909 0.4126 0.146 Uiso 1 1 calc R I 1
H79C H 0.6059 0.4691 0.4199 0.146 Uiso 1 1 calc R I 1
C80 C 0.4575(4) 0.4233(2) 0.3962(2) 0.0743(14) Uani 1 1 d . I 1
H80A H 0.4351 0.3905 0.3695 0.089 Uiso 1 1 calc R I 1
H80B H 0.4325 0.4068 0.4298 0.089 Uiso 1 1 calc R I 1
C81 C 0.4629(6) 0.8676(3) 0.1319(3) 0.142(3) Uani 1 1 d . L 1
H81A H 0.4583 0.8752 0.1690 0.213 Uiso 1 1 calc R L 1
H81B H 0.4230 0.8268 0.1225 0.213 Uiso 1 1 calc R L 1
H81C H 0.4287 0.9050 0.1131 0.213 Uiso 1 1 calc R L 1
C82 C 0.5812(5) 0.8615(2) 0.1185(2) 0.0890(18) Uani 1 1 d . L 1
H82A H 0.6196 0.8315 0.1435 0.107 Uiso 1 1 calc R L 1
H82B H 0.5849 0.8410 0.0840 0.107 Uiso 1 1 calc R L 1
C83 C 1.0543(5) 0.3668(3) 0.1284(3) 0.132(3) Uani 1 1 d . J 1
H83A H 1.0854 0.4017 0.1069 0.198 Uiso 1 1 calc R J 1
H83B H 1.0926 0.3249 0.1218 0.198 Uiso 1 1 calc R J 1
H83C H 1.0653 0.3787 0.1648 0.198 Uiso 1 1 calc R J 1
C84 C 0.9330(5) 0.3595(2) 0.1159(2) 0.0864(16) Uani 1 1 d . J 1
H84A H 0.9226 0.3396 0.0812 0.104 Uiso 1 1 calc R J 1
H84B H 0.8996 0.3291 0.1410 0.104 Uiso 1 1 calc R J 1
C24 C 0.1698(4) 0.1613(2) 0.48451(17) 0.0622(12) Uani 1 1 d . F 1
C22 C 0.2312(5) 0.0980(3) 0.5067(2) 0.0951(17) Uani 1 1 d . F 1
H22A H 0.2195 0.0948 0.5438 0.143 Uiso 1 1 calc R F 1
H22B H 0.3116 0.1013 0.5008 0.143 Uiso 1 1 calc R F 1
H22C H 0.2007 0.0584 0.4894 0.143 Uiso 1 1 calc R F 1
C21 C 0.0445(5) 0.1617(3) 0.4987(2) 0.110(2) Uani 1 1 d . F 1
H21A H 0.0062 0.1237 0.4826 0.166 Uiso 1 1 calc R F 1
H21B H 0.0093 0.2028 0.4863 0.166 Uiso 1 1 calc R F 1
H21C H 0.0391 0.1589 0.5361 0.166 Uiso 1 1 calc R F 1
C23 C 0.2310(5) 0.2250(3) 0.5060(2) 0.0982(19) Uani 1 1 d . F 1
H23A H 0.2353 0.2232 0.5437 0.147 Uiso 1 1 calc R F 1
H23B H 0.1888 0.2644 0.4949 0.147 Uiso 1 1 calc R F 1
H23C H 0.3068 0.2271 0.4929 0.147 Uiso 1 1 calc R F 1

loop_
_atom_site_aniso_label
_atom_site_aniso_U_11
_atom_site_aniso_U_22
_atom_site_aniso_U_33
_atom_site_aniso_U_23
_atom_site_aniso_U_13
_atom_site_aniso_U_12
P1 0.0491(6) 0.0263(5) 0.0574(6) -0.0005(5) 0.0035(5) 0.0028(5)
P2 0.0365(5) 0.0308(5) 0.0538(6) -0.0025(5) 0.0009(5) -0.0019(5)
P3 0.0495(6) 0.0259(5) 0.0566(7) -0.0016(5) 0.0006(5) -0.0019(5)
P4 0.0354(5) 0.0312(5) 0.0538(6) -0.0038(5) 0.0025(4) 0.0012(4)
P5 0.0476(6) 0.0309(5) 0.0589(7) -0.0010(5) -0.0026(5) -0.0004(5)
P6 0.0417(6) 0.0382(6) 0.0565(6) 0.0059(5) 0.0028(5) 0.0046(5)
P7 0.0514(7) 0.0296(5) 0.0568(7) -0.0007(5) 0.0057(5) -0.0023(5)
P8 0.0419(6) 0.0378(6) 0.0589(7) -0.0012(5) -0.0019(5) 0.0034(5)
O1 0.058(2) 0.0341(15) 0.111(2) -0.0197(16) -0.0055(18) 0.0020(13)
O2 0.0634(19) 0.0466(16) 0.0691(19) -0.0063(14) -0.0123(16) 0.0164(14)
O3 0.0504(17) 0.0309(13) 0.0696(18) -0.0089(13) 0.0014(13) 0.0018(12)
O4 0.0462(17) 0.0321(14) 0.095(2) 0.0014(15) -0.0018(15) 0.0025(12)
O5 0.064(2) 0.076(2) 0.0692(19) -0.0031(16) 0.0190(16) -0.0140(16)
O6 0.0521(17) 0.0309(13) 0.0713(18) -0.0017(13) -0.0153(14) -0.0035(13)
O7 0.0562(19) 0.0369(16) 0.104(2) -0.0212(16) 0.0108(18) -0.0053(13)
O8 0.0625(19) 0.0447(16) 0.0712(19) -0.0088(14) 0.0192(15) -0.0140(13)
O9 0.0486(16) 0.0318(13) 0.0629(17) -0.0055(12) 0.0037(13) -0.0047(12)
O10 0.0423(16) 0.0311(14) 0.096(2) -0.0010(14) 0.0098(15) -0.0011(12)
O11 0.0524(18) 0.074(2) 0.0715(19) 0.0000(16) -0.0164(15) 0.0123(16)
O12 0.0492(16) 0.0324(13) 0.0682(17) -0.0041(13) 0.0154(13) 0.0011(12)
O13 0.0509(18) 0.0337(14) 0.0723(19) 0.0047(13) -0.0037(14) -0.0041(12)
O14 0.0599(19) 0.0495(15) 0.0626(18) 0.0029(13) -0.0086(15) -0.0144(13)
O15 0.0539(18) 0.0379(15) 0.101(2) 0.0150(17) -0.0069(17) 0.0004(14)
O16 0.0624(19) 0.0463(17) 0.110(2) -0.0009(18) -0.0265(19) 0.0077(16)
O17 0.069(2) 0.0408(15) 0.078(2) 0.0116(14) -0.0097(17) 0.0018(14)
O18 0.0560(19) 0.084(2) 0.080(2) -0.0003(17) 0.0254(16) 0.0153(16)
O19 0.0526(18) 0.0313(14) 0.0759(19) -0.0098(13) 0.0076(15) -0.0032(12)
O20 0.063(2) 0.0500(16) 0.0585(17) 0.0003(13) 0.0111(14) -0.0129(13)
O21 0.0639(19) 0.0315(14) 0.088(2) -0.0078(15) 0.0136(16) 0.0013(14)
O22 0.078(2) 0.0403(16) 0.081(2) -0.0123(14) 0.0370(17) -0.0048(14)
O23 0.075(3) 0.104(3) 0.124(3) 0.029(2) -0.048(2) 0.006(2)
O24 0.0507(17) 0.0373(16) 0.119(3) 0.0066(17) 0.0061(17) -0.0006(14)
O25 0.066(2) 0.0489(18) 0.126(3) -0.0172(18) -0.014(2) 0.0041(16)
O26 0.065(2) 0.0410(18) 0.187(4) 0.023(2) 0.012(3) 0.0015(16)
O27 0.075(3) 0.0509(19) 0.121(3) -0.0018(18) 0.033(2) -0.0011(17)
O28 0.062(2) 0.0453(19) 0.192(4) 0.030(2) -0.006(3) -0.0010(17)
N1 0.042(2) 0.0448(19) 0.062(2) 0.0000(17) -0.0079(17) 0.0013(16)
N2 0.046(2) 0.0363(18) 0.062(2) 0.0043(16) 0.0013(17) 0.0060(15)
N3 0.0584(14) 0.0487(12) 0.0673(15) 0.0070(11) 0.0180(11) 0.0095(11)
N4 0.0584(14) 0.0487(12) 0.0673(15) 0.0070(11) 0.0180(11) 0.0095(11)
N5 0.047(2) 0.0373(18) 0.062(2) -0.0034(16) 0.0077(17) 0.0017(16)
N6 0.047(2) 0.0336(18) 0.065(2) -0.0061(16) 0.0027(18) 0.0031(15)
N7 0.048(2) 0.0365(18) 0.071(2) -0.0047(16) -0.0051(18) 0.0108(15)
N8 0.0387(19) 0.0470(19) 0.061(2) -0.0079(17) -0.0076(16) 0.0055(17)
N9 0.051(2) 0.044(2) 0.068(2) 0.0017(17) -0.0147(19) -0.0168(16)
N10 0.049(2) 0.048(2) 0.065(2) 0.0049(17) -0.0137(18) -0.0031(17)
N11 0.048(2) 0.048(2) 0.052(2) 0.0066(17) 0.0077(16) 0.0041(16)
N12 0.045(2) 0.0353(18) 0.056(2) 0.0050(16) 0.0074(17) -0.0026(15)
N13 0.045(2) 0.0398(19) 0.063(2) -0.0026(17) 0.0100(17) -0.0101(15)
N14 0.0412(19) 0.047(2) 0.058(2) -0.0048(17) 0.0098(16) -0.0045(16)
N15 0.0374(19) 0.0430(19) 0.065(2) -0.0049(16) -0.0048(17) -0.0015(15)
N16 0.048(2) 0.0358(18) 0.063(2) 0.0001(16) -0.0063(18) -0.0072(15)
C1 0.132(5) 0.068(3) 0.110(4) -0.001(3) 0.070(4) 0.010(3)
C2 0.113(4) 0.044(3) 0.074(3) 0.003(2) 0.037(3) 0.013(3)
C3 0.222(9) 0.071(4) 0.204(8) -0.024(4) 0.151(7) -0.055(5)
C4 0.292(11) 0.143(6) 0.071(4) 0.030(4) 0.044(5) 0.105(7)
C5 0.114(5) 0.152(6) 0.053(3) 0.011(3) 0.008(3) -0.036(4)
C6 0.069(3) 0.069(3) 0.093(4) -0.020(3) -0.017(3) -0.016(3)
C7 0.054(3) 0.049(2) 0.060(3) -0.001(2) -0.010(2) -0.001(2)
C8 0.104(4) 0.070(3) 0.122(5) -0.005(3) -0.057(4) 0.014(3)
C9 0.115(5) 0.066(3) 0.120(5) 0.010(3) -0.061(4) -0.024(3)
C10 0.115(5) 0.046(3) 0.078(4) 0.002(2) -0.037(3) -0.016(3)
C11 0.195(8) 0.062(4) 0.219(8) -0.015(4) -0.148(7) 0.050(4)
C12 0.298(12) 0.171(7) 0.061(4) 0.032(4) -0.034(5) -0.130(8)
C13 0.108(5) 0.132(5) 0.060(3) 0.006(3) -0.007(3) 0.024(4)
C14 0.074(4) 0.077(3) 0.086(4) -0.026(3) 0.021(3) 0.014(3)
C15 0.053(3) 0.045(2) 0.063(3) -0.004(2) 0.013(2) 0.006(2)
C16 0.110(5) 0.060(3) 0.128(5) 0.003(3) 0.072(4) -0.011(3)
C17 0.182(8) 0.095(4) 0.166(6) 0.030(4) 0.124(6) 0.062(5)
C18 0.097(4) 0.053(3) 0.066(3) -0.003(2) 0.024(3) 0.001(3)
C19 0.108(5) 0.076(4) 0.095(4) 0.007(3) 0.054(3) 0.002(3)
C20 0.223(10) 0.172(7) 0.081(4) -0.052(5) 0.015(5) -0.073(7)
C25 0.093(4) 0.073(3) 0.118(5) -0.002(3) -0.037(4) 0.027(3)
C26 0.084(4) 0.051(3) 0.064(3) -0.003(2) -0.006(3) 0.001(2)
C27 0.128(5) 0.066(3) 0.115(5) -0.017(3) -0.055(4) 0.006(3)
C28 0.149(7) 0.124(5) 0.089(4) 0.033(4) -0.004(4) -0.008(5)
C29 0.089(4) 0.070(3) 0.111(4) 0.003(3) 0.051(3) -0.015(3)
C30 0.058(3) 0.065(3) 0.066(3) -0.006(2) 0.016(2) 0.003(2)
C31 0.120(5) 0.093(4) 0.160(6) -0.066(4) 0.073(4) -0.021(4)
C32 0.109(5) 0.207(7) 0.068(4) 0.032(4) -0.017(4) -0.007(5)
C33 0.069(3) 0.053(3) 0.068(3) -0.005(2) -0.007(2) 0.001(2)
C34 0.045(2) 0.046(2) 0.043(2) 0.0022(18) 0.0023(19) 0.0017(19)
C35 0.037(2) 0.045(2) 0.040(2) 0.0020(17) 0.0076(18) 0.0106(17)
C36 0.049(3) 0.042(2) 0.057(3) 0.002(2) 0.007(2) 0.007(2)
C37 0.074(3) 0.054(3) 0.095(4) -0.019(3) -0.015(3) 0.012(2)
C38 0.051(3) 0.060(3) 0.045(2) 0.003(2) 0.0030(19) 0.016(2)
C39 0.066(3) 0.047(2) 0.072(3) 0.007(2) 0.010(2) 0.002(2)
C40 0.046(2) 0.040(2) 0.053(2) -0.003(2) -0.004(2) 0.011(2)
C41 0.040(2) 0.047(2) 0.045(2) 0.0000(18) 0.0009(19) 0.0064(18)
C42 0.0584(14) 0.0487(12) 0.0673(15) 0.0070(11) 0.0180(11) 0.0095(11)
C43 0.083(4) 0.065(3) 0.101(4) 0.022(3) 0.027(3) 0.020(3)
C44 0.081(4) 0.050(3) 0.070(3) 0.006(2) 0.021(3) 0.003(2)
C45 0.046(2) 0.042(2) 0.044(2) -0.0016(18) -0.0006(19) 0.0019(19)
C46 0.037(2) 0.041(2) 0.047(2) -0.0008(18) -0.0077(18) 0.0048(17)
C47 0.040(2) 0.038(2) 0.053(2) -0.0032(19) -0.0038(19) 0.0025(19)
C48 0.070(3) 0.041(2) 0.079(3) 0.005(2) 0.003(2) 0.003(2)
C49 0.043(2) 0.052(2) 0.050(2) -0.0050(19) 0.0000(19) 0.010(2)
C50 0.061(3) 0.053(3) 0.084(3) -0.011(2) -0.008(3) 0.007(2)
C51 0.038(2) 0.040(2) 0.050(2) -0.0018(18) 0.0025(18) 0.0005(18)
C52 0.039(2) 0.042(2) 0.044(2) -0.0007(17) 0.0021(18) 0.0061(17)
C53 0.038(2) 0.049(2) 0.056(3) -0.0023(19) -0.001(2) 0.0067(19)
C54 0.074(3) 0.060(3) 0.087(3) -0.023(3) -0.018(3) 0.011(2)
C55 0.075(3) 0.060(3) 0.096(4) 0.024(3) -0.028(3) -0.022(3)
C56 0.046(3) 0.055(3) 0.052(3) 0.009(2) -0.002(2) -0.009(2)
C57 0.038(2) 0.044(2) 0.046(2) -0.0002(18) 0.0029(19) -0.0125(18)
C58 0.045(2) 0.046(2) 0.056(2) 0.001(2) 0.003(2) -0.011(2)
C59 0.058(3) 0.051(3) 0.087(3) 0.012(2) 0.003(2) -0.008(2)
C60 0.044(2) 0.058(3) 0.049(2) 0.004(2) -0.0020(19) -0.014(2)
C61 0.078(3) 0.053(3) 0.067(3) -0.003(2) 0.008(3) -0.003(2)
C62 0.039(2) 0.042(2) 0.047(2) 0.0037(19) 0.0010(19) 0.0014(18)
C63 0.039(2) 0.043(2) 0.046(2) 0.0085(18) -0.0087(19) -0.0075(18)
C64 0.039(2) 0.043(2) 0.044(2) 0.0036(17) -0.0008(18) -0.0069(17)
C65 0.065(3) 0.047(2) 0.068(3) -0.012(2) 0.013(2) -0.003(2)
C66 0.068(3) 0.060(3) 0.083(3) -0.020(2) 0.009(3) -0.010(2)
C67 0.041(2) 0.045(2) 0.052(2) -0.0065(19) 0.004(2) -0.0020(19)
C68 0.031(2) 0.048(2) 0.043(2) -0.0035(18) -0.0049(17) -0.0075(17)
C69 0.035(2) 0.041(2) 0.050(2) -0.0042(18) 0.0021(18) -0.0065(18)
C70 0.061(3) 0.050(3) 0.082(3) -0.010(2) 0.010(2) -0.008(2)
C71 0.044(2) 0.057(2) 0.045(2) -0.0026(19) 0.0063(18) -0.008(2)
C72 0.062(3) 0.041(2) 0.077(3) 0.004(2) 0.003(2) -0.001(2)
C73 0.042(2) 0.042(2) 0.048(2) -0.0080(18) 0.0102(18) -0.0041(19)
C74 0.033(2) 0.045(2) 0.043(2) -0.0004(17) 0.0073(18) -0.0048(17)
C75 0.043(2) 0.046(2) 0.047(2) 0.0001(18) 0.0071(19) -0.0049(19)
C76 0.074(3) 0.053(3) 0.082(3) 0.011(2) -0.008(3) -0.001(2)
C77 0.109(6) 0.174(7) 0.122(5) -0.030(5) 0.048(4) -0.049(5)
C78 0.082(5) 0.119(5) 0.173(7) 0.054(5) 0.053(5) 0.022(4)
C79 0.076(4) 0.091(4) 0.122(5) -0.005(3) -0.015(4) 0.009(3)
C80 0.080(4) 0.067(3) 0.075(3) -0.005(2) -0.006(3) 0.000(3)
C81 0.084(5) 0.097(5) 0.247(9) 0.013(5) 0.050(6) -0.011(4)
C82 0.078(4) 0.053(3) 0.134(5) 0.015(3) -0.021(4) -0.007(3)
C83 0.094(5) 0.096(5) 0.204(8) 0.004(5) -0.028(5) 0.020(4)
C84 0.081(4) 0.058(3) 0.122(5) 0.008(3) 0.032(3) 0.003(3)
C24 0.060(3) 0.062(3) 0.065(3) 0.004(2) 0.004(2) 0.008(2)
C22 0.115(5) 0.085(4) 0.084(4) 0.035(3) -0.007(3) 0.010(3)
C21 0.077(4) 0.133(5) 0.126(5) 0.018(4) 0.056(4) 0.016(4)
C23 0.116(5) 0.088(4) 0.089(4) -0.022(3) -0.020(4) 0.004(3)

loop_
_atom_type_symbol
_atom_type_description
_atom_type_scat_dispersion_real
_atom_type_scat_dispersion_imag
_atom_type_scat_source
C C 0.0033 0.0016 'International Tables Vol C Tables 4.2.6.8 and 6.1.1.4'
H H 0.0000 0.0000 'International Tables Vol C Tables 4.2.6.8 and 6.1.1.4'
N N 0.0061 0.0033 'International Tables Vol C Tables 4.2.6.8 and 6.1.1.4'
O O 0.0106 0.0060 'International Tables Vol C Tables 4.2.6.8 and 6.1.1.4'
P P 0.1023 0.0942 'International Tables Vol C Tables 4.2.6.8 and 6.1.1.4'

loop_
_geom_angle_atom_site_label_1
_geom_angle_atom_site_label_2
_geom_angle_atom_site_label_3
_geom_angle
O2 P1 O3 112.95(15)
O2 P1 O1 110.47(16)
O3 P1 O1 106.66(16)
O2 P1 C2 108.6(2)
O3 P1 C2 109.36(18)
O1 P1 C2 108.8(2)
O5 P2 O6 115.29(17)
O5 P2 O4 109.46(17)
O6 P2 O4 105.65(14)
O5 P2 C7 110.19(19)
O6 P2 C7 109.67(17)
O4 P2 C7 106.10(18)
O8 P3 O9 112.64(15)
O8 P3 O7 111.00(17)
O9 P3 O7 106.72(15)
O8 P3 C10 108.6(2)
O9 P3 C10 109.27(18)
O7 P3 C10 108.5(2)
O11 P4 O12 115.17(16)
O11 P4 O10 109.63(16)
O12 P4 O10 106.10(14)
O11 P4 C15 110.49(18)
O12 P4 C15 109.36(16)
O10 P4 C15 105.57(18)
O13 P5 O14 112.05(15)
O13 P5 O15 107.81(16)
O14 P5 O15 111.00(16)
O13 P5 C18 110.27(19)
O14 P5 C18 108.4(2)
O15 P5 C18 107.2(2)
O18 P6 O17 117.14(18)
O18 P6 O16 111.78(18)
O17 P6 O16 104.01(15)
O18 P6 C24 107.68(19)
O17 P6 C24 109.98(19)
O16 P6 C24 105.7(2)
O19 P7 O20 111.94(16)
O19 P7 O21 107.35(16)
O20 P7 O21 111.28(16)
O19 P7 C26 110.03(18)
O20 P7 C26 108.9(2)
O21 P7 C26 107.3(2)
O23 P8 O22 116.5(2)
O23 P8 O24 110.28(18)
O22 P8 O24 105.36(17)
O23 P8 C30 108.0(2)
O22 P8 C30 109.59(18)
O24 P8 C30 106.7(2)
N2 N1 C36 108.6(3)
N2 N1 H1D 125.7
C36 N1 H1D 125.7
C34 N2 N1 109.2(3)
C34 N2 H2D 125.4
N1 N2 H2D 125.4
C42 N3 N4 108.0(3)
C42 N3 H3D 126.0
N4 N3 H3D 126.0
C40 N4 N3 109.7(4)
C40 N4 H4D 125.1
N3 N4 H4D 125.1
C47 N5 N6 108.8(3)
C47 N5 H5D 125.6
N6 N5 H5D 125.6
C45 N6 N5 109.7(3)
C45 N6 H6D 125.2
N5 N6 H6D 125.2
N8 N7 C53 109.2(3)
N8 N7 H7D 125.4
C53 N7 H7D 125.4
N7 N8 C51 109.3(3)
N7 N8 H8D 125.4
C51 N8 H8D 125.4
C56 N9 N10 107.9(3)
C56 N9 H9D 126.1
N10 N9 H9D 126.1
C58 N10 N9 110.2(3)
C58 N10 H10D 124.9
N9 N10 H10D 124.9
C62 N11 N12 107.8(3)
C62 N11 H11D 126.1
N12 N11 H11D 126.1
C64 N12 N11 109.9(3)
C64 N12 H12D 125.0
N11 N12 H12D 125.0
C67 N13 N14 108.1(3)
C67 N13 H13D 126.0
N14 N13 H13D 126.0
C69 N14 N13 109.6(3)
C69 N14 H14D 125.2
N13 N14 H14D 125.2
C73 N15 N16 109.0(3)
C73 N15 H15D 125.5
N16 N15 H15D 125.5
C75 N16 N15 109.3(3)
C75 N16 H16D 125.3
N15 N16 H16D 125.3
C4 C2 C1 108.3(4)
C4 C2 C3 111.9(5)
C1 C2 C3 108.8(5)
C4 C2 P1 109.1(4)
C1 C2 P1 110.7(3)
C3 C2 P1 107.9(4)
C6 C7 C8 108.5(4)
C6 C7 C5 110.0(4)
C8 C7 C5 112.1(4)
C6 C7 P2 108.9(3)
C8 C7 P2 108.0(3)
C5 C7 P2 109.3(3)
C11 C10 C9 110.6(5)
C11 C10 C12 112.1(5)
C9 C10 C12 108.1(5)
C11 C10 P3 107.9(4)
C9 C10 P3 110.4(3)
C12 C10 P3 107.7(5)
C14 C15 C13 110.4(4)
C14 C15 C16 108.5(4)
C13 C15 C16 111.0(4)
C14 C15 P4 108.1(3)
C13 C15 P4 110.5(3)
C16 C15 P4 108.2(3)
C20 C18 C19 109.9(5)
C20 C18 C17 110.5(5)
C19 C18 C17 108.8(5)
C20 C18 P5 108.8(4)
C19 C18 P5 109.9(3)
C17 C18 P5 108.9(4)
C28 C26 C27 111.9(5)
C28 C26 C25 108.4(5)
C27 C26 C25 107.7(4)
C28 C26 P7 109.6(4)
C27 C26 P7 109.8(3)
C25 C26 P7 109.4(3)
C29 C30 C32 110.5(4)
C29 C30 C31 108.1(4)
C32 C30 C31 110.8(5)
C29 C30 P8 109.6(3)
C32 C30 P8 109.8(4)
C31 C30 P8 108.1(4)
N2 C34 C35 108.6(3)
N2 C34 C33 121.2(3)
C35 C34 C33 130.2(3)
C34 C35 C36 105.5(3)
C34 C35 C38 128.0(4)
C36 C35 C38 126.5(3)
N1 C36 C35 108.2(3)
N1 C36 C37 120.9(4)
C35 C36 C37 131.0(4)
C41 C38 C35 114.6(3)
C41 C38 H38A 108.6
C35 C38 H38A 108.6
C41 C38 H38B 108.6
C35 C38 H38B 108.6
H38A C38 H38B 107.6
N4 C40 C41 107.8(3)
N4 C40 C39 121.1(4)
C41 C40 C39 131.1(4)
C40 C41 C42 105.6(4)
C40 C41 C38 127.7(3)
C42 C41 C38 126.7(4)
N3 C42 C41 108.8(4)
N3 C42 C43 121.2(4)
C41 C42 C43 130.0(4)
N6 C45 C46 107.3(3)
N6 C45 C44 121.6(3)
C46 C45 C44 131.0(4)
C47 C46 C45 106.0(3)
C47 C46 C49 126.8(3)
C45 C46 C49 127.2(4)
N5 C47 C46 108.1(3)
N5 C47 C48 121.2(4)
C46 C47 C48 130.6(4)
C46 C49 C52 114.0(3)
C46 C49 H49A 108.8
C52 C49 H49A 108.8
C46 C49 H49B 108.8
C52 C49 H49B 108.8
H49A C49 H49B 107.6
N8 C51 C52 107.4(3)
N8 C51 C50 121.7(3)
C52 C51 C50 130.9(3)
C53 C52 C51 106.1(3)
C53 C52 C49 127.3(3)
C51 C52 C49 126.5(3)
N7 C53 C52 108.0(3)
N7 C53 C54 121.0(3)
C52 C53 C54 131.0(3)
N9 C56 C57 108.8(3)
N9 C56 C55 120.6(3)
C57 C56 C55 130.6(3)
C58 C57 C56 105.7(3)
C58 C57 C60 128.1(3)
C56 C57 C60 126.2(3)
N10 C58 C57 107.5(3)
N10 C58 C59 121.3(3)
C57 C58 C59 131.2(3)
C57 C60 C63 113.7(3)
C57 C60 H60A 108.8
C63 C60 H60A 108.8
C57 C60 H60B 108.8
C63 C60 H60B 108.8
H60A C60 H60B 107.7
N11 C62 C63 108.4(3)
N11 C62 C61 120.7(4)
C63 C62 C61 130.9(4)
C62 C63 C64 106.3(3)
C62 C63 C60 126.4(3)
C64 C63 C60 127.3(4)
N12 C64 C63 107.6(3)
N12 C64 C65 121.6(3)
C63 C64 C65 130.8(4)
N13 C67 C68 109.2(3)
N13 C67 C66 121.2(4)
C68 C67 C66 129.5(4)
C69 C68 C67 105.0(3)
C69 C68 C71 127.3(3)
C67 C68 C71 127.6(4)
N14 C69 C68 108.1(3)
N14 C69 C70 121.8(4)
C68 C69 C70 130.2(4)
C74 C71 C68 113.7(3)
C74 C71 H71A 108.8
C68 C71 H71A 108.8
C74 C71 H71B 108.8
C68 C71 H71B 108.8
H71A C71 H71B 107.7
N15 C73 C74 108.4(3)
N15 C73 C72 121.1(3)
C74 C73 C72 130.5(3)
C73 C74 C75 105.4(3)
C73 C74 C71 127.6(3)
C75 C74 C71 127.0(3)
N16 C75 C74 107.8(3)
N16 C75 C76 121.0(3)
C74 C75 C76 131.3(4)
O27 C78 C77 112.6(5)
O27 C78 H78A 109.1
C77 C78 H78A 109.1
O27 C78 H78B 109.1
C77 C78 H78B 109.1
H78A C78 H78B 107.8
O25 C80 C79 110.1(4)
O25 C80 H80A 109.6
C79 C80 H80A 109.6
O25 C80 H80B 109.6
C79 C80 H80B 109.6
H80A C80 H80B 108.1
O28 C82 C81 113.8(5)
O28 C82 H82A 108.8
C81 C82 H82A 108.8
O28 C82 H82B 108.8
C81 C82 H82B 108.8
H82A C82 H82B 107.7
O26 C84 C83 111.5(4)
O26 C84 H84A 109.3
C83 C84 H84A 109.3
O26 C84 H84B 109.3
C83 C84 H84B 109.3
H84A C84 H84B 108.0
C21 C24 C23 110.4(4)
C21 C24 C22 111.0(4)
C23 C24 C22 109.3(4)
C21 C24 P6 108.8(3)
C23 C24 P6 108.4(3)
C22 C24 P6 108.9(3)

loop_
_geom_bond_atom_site_label_1
_geom_bond_atom_site_label_2
_geom_bond_distance
P1 O2 1.504(3)
P1 O3 1.505(3)
P1 O1 1.552(3)
P1 C2 1.797(5)
P2 O5 1.482(3)
P2 O6 1.512(2)
P2 O4 1.577(3)
P2 C7 1.808(4)
P3 O8 1.506(3)
P3 O9 1.512(3)
P3 O7 1.558(3)
P3 C10 1.804(5)
P4 O11 1.475(3)
P4 O12 1.510(3)
P4 O10 1.578(3)
P4 C15 1.813(4)
P5 O13 1.507(3)
P5 O14 1.516(3)
P5 O15 1.555(3)
P5 C18 1.816(5)
P6 O18 1.500(3)
P6 O17 1.507(3)
P6 O16 1.562(3)
P6 C24 1.812(4)
P7 O19 1.504(3)
P7 O20 1.514(3)
P7 O21 1.548(3)
P7 C26 1.809(4)
P8 O23 1.465(3)
P8 O22 1.509(3)
P8 O24 1.567(3)
P8 C30 1.805(5)
O1 H1E 0.8200
O4 H4E 0.8200
O7 H7E 0.8200
O10 H10E 0.8200
O15 H15E 0.8200
O16 H16E 0.8200
O21 H21E 0.8200
O24 H24E 0.8200
O25 C80 1.407(5)
O25 H25E 0.8200
O26 C84 1.374(5)
O26 H26E 0.8200
O27 C78 1.402(7)
O27 H27E 0.8200
O28 C82 1.367(5)
O28 H28E 0.8200
N1 N2 1.338(4)
N1 C36 1.347(5)
N1 H1D 0.8600
N2 C34 1.338(5)
N2 H2D 0.8600
N3 C42 1.317(5)
N3 N4 1.341(4)
N3 H3D 0.8600
N4 C40 1.333(5)
N4 H4D 0.8600
N5 C47 1.335(5)
N5 N6 1.347(4)
N5 H5D 0.8600
N6 C45 1.337(5)
N6 H6D 0.8600
N7 N8 1.332(4)
N7 C53 1.336(4)
N7 H7D 0.8600
N8 C51 1.343(4)
N8 H8D 0.8600
N9 C56 1.324(5)
N9 N10 1.338(4)
N9 H9D 0.8600
N10 C58 1.336(5)
N10 H10D 0.8600
N11 C62 1.346(5)
N11 N12 1.347(4)
N11 H11D 0.8600
N12 C64 1.332(5)
N12 H12D 0.8600
N13 C67 1.323(5)
N13 N14 1.341(4)
N13 H13D 0.8600
N14 C69 1.334(5)
N14 H14D 0.8600
N15 C73 1.332(4)
N15 N16 1.348(4)
N15 H15D 0.8600
N16 C75 1.339(5)
N16 H16D 0.8600
C1 C2 1.535(7)
C1 H1B 0.9600
C1 H1C 0.9600
C1 H1A 0.9600
C2 C4 1.520(8)
C2 C3 1.558(8)
C3 H3A 0.9600
C3 H3B 0.9600
C3 H3C 0.9600
C4 H4A 0.9600
C4 H4B 0.9600
C4 H4C 0.9600
C5 C7 1.538(7)
C5 H5A 0.9600
C5 H5B 0.9600
C5 H5C 0.9600
C6 C7 1.527(5)
C6 H6A 0.9600
C6 H6B 0.9600
C6 H6C 0.9600
C7 C8 1.531(6)
C8 H8A 0.9600
C8 H8B 0.9600
C8 H8C 0.9600
C9 C10 1.541(6)
C9 H9A 0.9600
C9 H9B 0.9600
C9 H9C 0.9600
C10 C11 1.514(8)
C10 C12 1.556(10)
C11 H11A 0.9600
C11 H11B 0.9600
C11 H11C 0.9600
C12 H12A 0.9600
C12 H12B 0.9600
C12 H12C 0.9600
C13 C15 1.524(6)
C13 H13A 0.9600
C13 H13B 0.9600
C13 H13C 0.9600
C14 C15 1.523(6)
C14 H14A 0.9600
C14 H14B 0.9600
C14 H14C 0.9600
C15 C16 1.538(6)
C16 H16A 0.9600
C16 H16B 0.9600
C16 H16C 0.9600
C17 C18 1.547(7)
C17 H17A 0.9600
C17 H17B 0.9600
C17 H17C 0.9600
C18 C20 1.517(8)
C18 C19 1.533(7)
C19 H19A 0.9600
C19 H19B 0.9600
C19 H19C 0.9600
C20 H20A 0.9600
C20 H20B 0.9600
C20 H20C 0.9600
C25 C26 1.546(7)
C25 H25A 0.9600
C25 H25B 0.9600
C25 H25C 0.9600
C26 C28 1.485(8)
C26 C27 1.538(6)
C27 H27A 0.9600
C27 H27B 0.9600
C27 H27C 0.9600
C28 H28A 0.9600
C28 H28B 0.9600
C28 H28C 0.9600
C29 C30 1.528(6)
C29 H29A 0.9600
C29 H29B 0.9600
C29 H29C 0.9600
C30 C32 1.536(7)
C30 C31 1.546(7)
C31 H31A 0.9600
C31 H31B 0.9600
C31 H31C 0.9600
C32 H32A 0.9600
C32 H32B 0.9600
C32 H32C 0.9600
C33 C34 1.503(5)
C33 H33A 0.9600
C33 H33B 0.9600
C33 H33C 0.9600
C34 C35 1.382(5)
C35 C36 1.390(5)
C35 C38 1.512(5)
C36 C37 1.485(5)
C37 H37A 0.9600
C37 H37B 0.9600
C37 H37C 0.9600
C38 C41 1.508(5)
C38 H38A 0.9700
C38 H38B 0.9700
C39 C40 1.500(5)
C39 H39A 0.9600
C39 H39B 0.9600
C39 H39C 0.9600
C40 C41 1.367(5)
C41 C42 1.394(5)
C42 C43 1.501(6)
C43 H43A 0.9600
C43 H43B 0.9600
C43 H43C 0.9600
C44 C45 1.479(5)
C44 H44A 0.9600
C44 H44B 0.9600
C44 H44C 0.9600
C45 C46 1.397(5)
C46 C47 1.391(5)
C46 C49 1.498(5)
C47 C48 1.482(5)
C48 H48A 0.9600
C48 H48B 0.9600
C48 H48C 0.9600
C49 C52 1.504(5)
C49 H49A 0.9700
C49 H49B 0.9700
C50 C51 1.498(5)
C50 H50A 0.9600
C50 H50B 0.9600
C50 H50C 0.9600
C51 C52 1.388(5)
C52 C53 1.383(5)
C53 C54 1.489(5)
C54 H54A 0.9600
C54 H54B 0.9600
C54 H54C 0.9600
C55 C56 1.493(5)
C55 H55A 0.9600
C55 H55B 0.9600
C55 H55C 0.9600
C56 C57 1.394(5)
C57 C58 1.373(5)
C57 C60 1.508(5)
C58 C59 1.507(5)
C59 H59A 0.9600
C59 H59B 0.9600
C59 H59C 0.9600
C60 C63 1.515(5)
C60 H60A 0.9700
C60 H60B 0.9700
C61 C62 1.487(5)
C61 H61A 0.9600
C61 H61B 0.9600
C61 H61C 0.9600
C62 C63 1.380(5)
C63 C64 1.385(5)
C64 C65 1.491(5)
C65 H65A 0.9600
C65 H65B 0.9600
C65 H65C 0.9600
C66 C67 1.505(6)
C66 H66A 0.9600
C66 H66B 0.9600
C66 H66C 0.9600
C67 C68 1.391(5)
C68 C69 1.381(5)
C68 C71 1.507(5)
C69 C70 1.501(5)
C70 H70A 0.9600
C70 H70B 0.9600
C70 H70C 0.9600
C71 C74 1.496(5)
C71 H71A 0.9700
C71 H71B 0.9700
C72 C73 1.481(5)
C72 H72A 0.9600
C72 H72B 0.9600
C72 H72C 0.9600
C73 C74 1.396(5)
C74 C75 1.400(5)
C75 C76 1.484(5)
C76 H76A 0.9600
C76 H76B 0.9600
C76 H76C 0.9600
C77 C78 1.451(9)
C77 H77A 0.9600
C77 H77B 0.9600
C77 H77C 0.9600
C78 H78A 0.9700
C78 H78B 0.9700
C79 C80 1.499(7)
C79 H79A 0.9600
C79 H79B 0.9600
C79 H79C 0.9600
C80 H80A 0.9700
C80 H80B 0.9700
C81 C82 1.442(8)
C81 H81A 0.9600
C81 H81B 0.9600
C81 H81C 0.9600
C82 H82A 0.9700
C82 H82B 0.9700
C83 C84 1.451(7)
C83 H83A 0.9600
C83 H83B 0.9600
C83 H83C 0.9600
C84 H84A 0.9700
C84 H84B 0.9700
C24 C21 1.522(7)
C24 C23 1.542(6)
C24 C22 1.542(6)
C22 H22A 0.9600
C22 H22B 0.9600
C22 H22C 0.9600
C21 H21A 0.9600
C21 H21B 0.9600
C21 H21C 0.9600
C23 H23A 0.9600
C23 H23B 0.9600
C23 H23C 0.9600

loop_
_geom_torsion_atom_site_label_1
_geom_torsion_atom_site_label_2
_geom_torsion_atom_site_label_3
_geom_torsion_atom_site_label_4
_geom_torsion
C36 N1 N2 C34 -1.5(4)
C42 N3 N4 C40 -1.1(5)
C47 N5 N6 C45 1.6(4)
C53 N7 N8 C51 0.8(4)
C56 N9 N10 C58 0.1(5)
C62 N11 N12 C64 1.6(4)
C67 N13 N14 C69 0.7(4)
C73 N15 N16 C75 -2.0(4)
O2 P1 C2 C4 177.6(4)
O3 P1 C2 C4 -58.7(4)
O1 P1 C2 C4 57.4(4)
O2 P1 C2 C1 58.5(4)
O3 P1 C2 C1 -177.9(4)
O1 P1 C2 C1 -61.8(5)
O2 P1 C2 C3 -60.6(4)
O3 P1 C2 C3 63.1(5)
O1 P1 C2 C3 179.2(4)
O5 P2 C7 C6 -55.0(4)
O6 P2 C7 C6 177.1(3)
O4 P2 C7 C6 63.4(3)
O5 P2 C7 C8 62.7(4)
O6 P2 C7 C8 -65.3(4)
O4 P2 C7 C8 -178.9(3)
O5 P2 C7 C5 -175.1(3)
O6 P2 C7 C5 56.9(4)
O4 P2 C7 C5 -56.7(4)
O8 P3 C10 C11 62.2(5)
O9 P3 C10 C11 -61.1(5)
O7 P3 C10 C11 -177.1(4)
O8 P3 C10 C9 -58.8(5)
O9 P3 C10 C9 177.9(4)
O7 P3 C10 C9 62.0(5)
O8 P3 C10 C12 -176.6(4)
O9 P3 C10 C12 60.1(4)
O7 P3 C10 C12 -55.8(4)
O11 P4 C15 C14 54.5(3)
O12 P4 C15 C14 -177.8(3)
O10 P4 C15 C14 -64.0(3)
O11 P4 C15 C13 175.4(3)
O12 P4 C15 C13 -56.8(4)
O10 P4 C15 C13 57.0(3)
O11 P4 C15 C16 -62.9(3)
O12 P4 C15 C16 64.9(3)
O10 P4 C15 C16 178.7(3)
O13 P5 C18 C20 -57.5(4)
O14 P5 C18 C20 179.5(4)
O15 P5 C18 C20 59.6(4)
O13 P5 C18 C19 -178.0(3)
O14 P5 C18 C19 59.1(4)
O15 P5 C18 C19 -60.8(4)
O13 P5 C18 C17 62.9(5)
O14 P5 C18 C17 -60.0(4)
O15 P5 C18 C17 -179.9(4)
O19 P7 C26 C28 49.7(4)
O20 P7 C26 C28 172.7(4)
O21 P7 C26 C28 -66.7(4)
O19 P7 C26 C27 173.1(4)
O20 P7 C26 C27 -63.9(4)
O21 P7 C26 C27 56.6(4)
O19 P7 C26 C25 -68.9(4)
O20 P7 C26 C25 54.1(4)
O21 P7 C26 C25 174.6(3)
O23 P8 C30 C29 -64.9(4)
O22 P8 C30 C29 62.9(4)
O24 P8 C30 C29 176.5(3)
O23 P8 C30 C32 173.6(4)
O22 P8 C30 C32 -58.6(4)
O24 P8 C30 C32 55.0(4)
O23 P8 C30 C31 52.6(4)
O22 P8 C30 C31 -179.5(3)
O24 P8 C30 C31 -65.9(4)
N1 N2 C34 C35 1.4(5)
N1 N2 C34 C33 -177.5(3)
N2 C34 C35 C36 -0.8(5)
C33 C34 C35 C36 178.0(4)
N2 C34 C35 C38 179.1(4)
C33 C34 C35 C38 -2.2(7)
N2 N1 C36 C35 1.0(4)
N2 N1 C36 C37 -179.5(4)
C34 C35 C36 N1 -0.1(5)
C38 C35 C36 N1 -180.0(4)
C34 C35 C36 C37 -179.6(4)
C38 C35 C36 C37 0.6(7)
C34 C35 C38 C41 120.7(4)
C36 C35 C38 C41 -59.5(5)
N3 N4 C40 C41 0.2(4)
N3 N4 C40 C39 -179.5(3)
N4 C40 C41 C42 0.8(4)
C39 C40 C41 C42 -179.6(4)
N4 C40 C41 C38 -177.6(3)
C39 C40 C41 C38 2.1(7)
C35 C38 C41 C40 -62.6(5)
C35 C38 C41 C42 119.3(4)
N4 N3 C42 C41 1.6(5)
N4 N3 C42 C43 -178.9(4)
C40 C41 C42 N3 -1.5(5)
C38 C41 C42 N3 176.9(3)
C40 C41 C42 C43 179.1(5)
C38 C41 C42 C43 -2.5(7)
N5 N6 C45 C46 -1.3(4)
N5 N6 C45 C44 178.2(3)
N6 C45 C46 C47 0.6(4)
C44 C45 C46 C47 -178.9(4)
N6 C45 C46 C49 -178.6(3)
C44 C45 C46 C49 2.0(6)
N6 N5 C47 C46 -1.2(4)
N6 N5 C47 C48 179.7(3)
C45 C46 C47 N5 0.4(4)
C49 C46 C47 N5 179.5(3)
C45 C46 C47 C48 179.4(4)
C49 C46 C47 C48 -1.4(6)
C47 C46 C49 C52 63.0(5)
C45 C46 C49 C52 -118.0(4)
N7 N8 C51 C52 0.1(4)
N7 N8 C51 C50 -179.3(4)
N8 C51 C52 C53 -0.9(5)
C50 C51 C52 C53 178.4(4)
N8 C51 C52 C49 178.8(4)
C50 C51 C52 C49 -1.9(7)
C46 C49 C52 C53 -123.0(4)
C46 C49 C52 C51 57.4(5)
N8 N7 C53 C52 -1.4(5)
N8 N7 C53 C54 179.0(4)
C51 C52 C53 N7 1.4(5)
C49 C52 C53 N7 -178.3(4)
C51 C52 C53 C54 -179.0(4)
C49 C52 C53 C54 1.3(8)
N10 N9 C56 C57 -0.4(5)
N10 N9 C56 C55 178.5(4)
N9 C56 C57 C58 0.6(5)
C55 C56 C57 C58 -178.3(5)
N9 C56 C57 C60 -177.2(4)
C55 C56 C57 C60 4.0(7)
N9 N10 C58 C57 0.2(5)
N9 N10 C58 C59 -179.2(4)
C56 C57 C58 N10 -0.5(5)
C60 C57 C58 N10 177.2(4)
C56 C57 C58 C59 178.8(4)
C60 C57 C58 C59 -3.5(8)
C58 C57 C60 C63 61.2(6)
C56 C57 C60 C63 -121.6(4)
N12 N11 C62 C63 -1.4(4)
N12 N11 C62 C61 179.7(3)
N11 C62 C63 C64 0.8(4)
C61 C62 C63 C64 179.5(4)
N11 C62 C63 C60 179.6(3)
C61 C62 C63 C60 -1.7(6)
C57 C60 C63 C62 64.3(5)
C57 C60 C63 C64 -117.1(4)
N11 N12 C64 C63 -1.1(4)
N11 N12 C64 C65 177.4(3)
C62 C63 C64 N12 0.2(4)
C60 C63 C64 N12 -178.7(3)
C62 C63 C64 C65 -178.2(4)
C60 C63 C64 C65 3.0(6)
N14 N13 C67 C68 -0.3(4)
N14 N13 C67 C66 -178.8(3)
N13 C67 C68 C69 -0.1(4)
C66 C67 C68 C69 178.1(4)
N13 C67 C68 C71 178.3(3)
C66 C67 C68 C71 -3.5(6)
N13 N14 C69 C68 -0.8(4)
N13 N14 C69 C70 179.0(3)
C67 C68 C69 N14 0.6(4)
C71 C68 C69 N14 -177.8(3)
C67 C68 C69 C70 -179.3(4)
C71 C68 C69 C70 2.3(6)
C69 C68 C71 C74 -59.3(5)
C67 C68 C71 C74 122.7(4)
N16 N15 C73 C74 0.8(4)
N16 N15 C73 C72 -178.7(3)
N15 C73 C74 C75 0.6(4)
C72 C73 C74 C75 180.0(4)
N15 C73 C74 C71 179.8(4)
C72 C73 C74 C71 -0.8(7)
C68 C71 C74 C73 -61.6(5)
C68 C71 C74 C75 117.4(4)
N15 N16 C75 C74 2.3(4)
N15 N16 C75 C76 -177.6(4)
C73 C74 C75 N16 -1.8(4)
C71 C74 C75 N16 179.0(4)
C73 C74 C75 C76 178.2(4)
C71 C74 C75 C76 -1.0(7)
O18 P6 C24 C21 -170.7(3)
O17 P6 C24 C21 60.5(4)
O16 P6 C24 C21 -51.1(4)
O18 P6 C24 C23 69.1(3)
O17 P6 C24 C23 -59.6(4)
O16 P6 C24 C23 -171.3(3)
O18 P6 C24 C22 -49.7(4)
O17 P6 C24 C22 -178.4(3)
O16 P6 C24 C22 69.9(4)
